data_1516624
loop_
_publ_author_name
'Muranaka, Atsuya'
'Ohira, Shino'
'Toriumi, Naoyuki'
'Hirayama, Machiko'
'Kyotani, Fumiko'
'Mori, Yukie'
'Hashizume, Daisuke'
'Uchiyama, Masanobu'

_publ_section_title
;
 Unraveling the Electronic Structure of Azolehemiporphyrazines: Direct
 Spectroscopic Observation of Magnetic Dipole Allowed Nature of the Lowest
 \p-\p* Transition of 20\p-Electron Porphyrinoids.
;
_journal_issue 25
_journal_name_full 'The journal of physical chemistry. A'
_journal_page_first 4415
_journal_page_last 4424
_journal_paper_doi 10.1021/jp5001557
_journal_volume 118
_journal_year 2014
_chemical_formula_moiety 'C52 H44 N12 O4, 2(C H4 O), 1.22(C H Cl3), 0.79(H2 O)'
_chemical_formula_sum 'C55.22 H54.8 Cl3.65 N12 O6.79'
_chemical_formula_weight 1124.58
_chemical_name_systematic
; 
 ? 
;
_space_group_IT_number 14
_symmetry_cell_setting monoclinic
_symmetry_space_group_name_Hall '-P 2ybc'
_symmetry_space_group_name_H-M 'P 1 21/c 1'
_atom_sites_solution_hydrogens difmap
_atom_sites_solution_primary direct
_atom_sites_solution_secondary difmap
_audit_creation_method SHELXL-97
_cell_angle_alpha 90
_cell_angle_beta 94.6790(10)
_cell_angle_gamma 90
_cell_formula_units_Z 2
_cell_length_a 12.0326(3)
_cell_length_b 13.7368(3)
_cell_length_c 18.1386(5)
_cell_measurement_reflns_used 42877
_cell_measurement_temperature 90
_cell_measurement_theta_max 27.49
_cell_measurement_theta_min 1.96
_cell_volume 2988.13(13)
_computing_cell_refinement HKL2000
_computing_data_collection CrystalClear
_computing_data_reduction HKL2000
_computing_molecular_graphics SV
_computing_publication_material SHELXL-97
_computing_structure_refinement SHELXL-97
_computing_structure_solution SIR92
_diffrn_ambient_temperature 90
_diffrn_detector_area_resol_mean 7.31
_diffrn_measured_fraction_theta_full 0.991
_diffrn_measured_fraction_theta_max 0.991
_diffrn_measurement_device_type 'Rigaku AFC-8 with Saturn70 CCD'
_diffrn_measurement_method \w-scan
_diffrn_radiation_monochromator confocal
_diffrn_radiation_source 'fine-focus rotating anode'
_diffrn_radiation_type MoK\a
_diffrn_radiation_wavelength 0.71073
_diffrn_reflns_av_R_equivalents 0.0619
_diffrn_reflns_av_sigmaI/netI 0.0450
_diffrn_reflns_limit_h_max 15
_diffrn_reflns_limit_h_min -15
_diffrn_reflns_limit_k_max 17
_diffrn_reflns_limit_k_min -17
_diffrn_reflns_limit_l_max 23
_diffrn_reflns_limit_l_min -23
_diffrn_reflns_number 41751
_diffrn_reflns_theta_full 27.49
_diffrn_reflns_theta_max 27.49
_diffrn_reflns_theta_min 2.25
_diffrn_standards_number 0
_exptl_absorpt_coefficient_mu 0.241
_exptl_absorpt_correction_type none
_exptl_crystal_colour Orange
_exptl_crystal_density_diffrn 1.250
_exptl_crystal_density_method 'not measured'
_exptl_crystal_description block
_exptl_crystal_F_000 1173
_exptl_crystal_size_max 0.09
_exptl_crystal_size_mid 0.09
_exptl_crystal_size_min 0.08
_refine_diff_density_max 1.004
_refine_diff_density_min -0.423
_refine_diff_density_rms 0.081
_refine_ls_extinction_method none
_refine_ls_goodness_of_fit_ref 1.049
_refine_ls_hydrogen_treatment constr
_refine_ls_matrix_type full
_refine_ls_number_parameters 419
_refine_ls_number_reflns 6799
_refine_ls_number_restraints 15
_refine_ls_restrained_S_all 1.049
_refine_ls_R_factor_all 0.1161
_refine_ls_R_factor_gt 0.0812
_refine_ls_shift/su_max 0.000
_refine_ls_shift/su_mean 0.000
_refine_ls_structure_factor_coef Fsqd
_refine_ls_weighting_details 'calc w=1/[\s^2^(Fo^2^)+(0.1371P)^2^+3.2550P] where P=(Fo^2^+2Fc^2^)/3'
_refine_ls_weighting_scheme calc
_refine_ls_wR_factor_gt 0.2288
_refine_ls_wR_factor_ref 0.2567
_reflns_number_gt 4674
_reflns_number_total 6799
_reflns_threshold_expression I>2\s(I)
_cod_data_source_file jp5001557_si_003.cif
_cod_data_source_block 110713-Ohira
_cod_depositor_comments 'Adding full bibliography for 1516624--1516626.cif.'
_cod_original_sg_symbol_Hall '-P 2yc'
_cod_original_sg_symbol_H-M 'P 21/c'
_cod_original_formula_sum 'C55.22 H54.80 Cl3.65 N12 O6.79'
_cod_database_code 1516624

loop_
_symmetry_equiv_pos_as_xyz
'x, y, z'
'-x, y+1/2, -z+1/2'
'-x, -y, -z'
'x, -y-1/2, z-1/2'

loop_
_atom_site_label
_atom_site_type_symbol
_atom_site_fract_x
_atom_site_fract_y
_atom_site_fract_z
_atom_site_U_iso_or_equiv
_atom_site_adp_type
_atom_site_occupancy
_atom_site_symmetry_multiplicity
_atom_site_calc_flag
_atom_site_refinement_flags
_atom_site_disorder_assembly
_atom_site_disorder_group
N1 N 0.51889(18) 0.38879(17) 0.57304(12) 0.0265(5) Uani 1 1 d . . .
H1 H 0.5087 0.4363 0.5406 0.032 Uiso 1 1 calc R . .
C1 C 0.4373(2) 0.35601(19) 0.61637(14) 0.0261(6) Uani 1 1 d . . .
C2 C 0.4898(2) 0.27766(19) 0.66291(15) 0.0270(6) Uani 1 1 d . . .
C3 C 0.4500(2) 0.2220(2) 0.71922(15) 0.0289(6) Uani 1 1 d . . .
H3 H 0.3749 0.2273 0.7313 0.035 Uiso 1 1 calc R . .
C4 C 0.5236(2) 0.1585(2) 0.75698(15) 0.0293(6) Uani 1 1 d . . .
C5 C 0.6350(2) 0.1487(2) 0.73778(15) 0.0286(6) Uani 1 1 d . . .
C6 C 0.6726(2) 0.2025(2) 0.67998(15) 0.0292(6) Uani 1 1 d . . .
H6 H 0.7463 0.1953 0.6656 0.035 Uiso 1 1 calc R . .
C7 C 0.5985(2) 0.2672(2) 0.64408(15) 0.0282(6) Uani 1 1 d . . .
C8 C 0.6183(2) 0.3387(2) 0.58622(14) 0.0266(6) Uani 1 1 d . . .
N2 N 0.71184(19) 0.35021(17) 0.55770(12) 0.0284(5) Uani 1 1 d . . .
C9 C 0.7239(2) 0.42245(19) 0.50534(14) 0.0255(5) Uani 1 1 d . . .
N3 N 0.64273(18) 0.48157(16) 0.47282(11) 0.0252(5) Uani 1 1 d . . .
C10 C 0.6996(2) 0.53835(19) 0.42898(14) 0.0242(5) Uani 1 1 d . . .
N4 N 0.80814(18) 0.51318(16) 0.43515(12) 0.0261(5) Uani 1 1 d . . .
H4 H 0.8602 0.5409 0.4109 0.031 Uiso 1 1 calc R . .
N5 N 0.82582(19) 0.43859(17) 0.48436(12) 0.0278(5) Uani 1 1 d . . .
N6 N 0.66424(18) 0.61393(16) 0.38266(12) 0.0261(5) Uani 1 1 d . . .
O1 O 0.49656(17) 0.09952(15) 0.81376(11) 0.0345(5) Uani 1 1 d . . .
C11 C 0.4009(2) 0.1231(2) 0.84888(16) 0.0326(6) Uani 1 1 d . . .
C12 C 0.4079(3) 0.1962(2) 0.90201(17) 0.0388(7) Uani 1 1 d . . .
C13 C 0.3135(3) 0.2151(3) 0.9399(2) 0.0494(9) Uani 1 1 d . . .
H13 H 0.3159 0.2648 0.9764 0.059 Uiso 1 1 calc R . .
C14 C 0.2172(3) 0.1622(3) 0.9245(2) 0.0569(11) Uani 1 1 d . . .
H14 H 0.1535 0.1760 0.9504 0.068 Uiso 1 1 calc R . .
C15 C 0.2125(3) 0.0892(3) 0.8719(2) 0.0566(11) Uani 1 1 d . . .
H15 H 0.1458 0.0525 0.8629 0.068 Uiso 1 1 calc R . .
C16 C 0.3043(3) 0.0684(3) 0.83174(18) 0.0435(8) Uani 1 1 d . . .
C17 C 0.5131(3) 0.2543(3) 0.91752(19) 0.0463(8) Uani 1 1 d . . .
H17A H 0.5222 0.2988 0.8762 0.069 Uiso 1 1 calc R . .
H17B H 0.5771 0.2101 0.9235 0.069 Uiso 1 1 calc R . .
H17C H 0.5084 0.2920 0.9630 0.069 Uiso 1 1 calc R . .
C18 C 0.3006(4) -0.0070(3) 0.7724(2) 0.0593(10) Uani 1 1 d . . .
H18A H 0.2900 0.0247 0.7240 0.089 Uiso 1 1 calc R . .
H18B H 0.2385 -0.0517 0.7785 0.089 Uiso 1 1 calc R . .
H18C H 0.3708 -0.0434 0.7759 0.089 Uiso 1 1 calc R . .
O2 O 0.70155(16) 0.08598(14) 0.78084(10) 0.0307(5) Uani 1 1 d . . .
C19 C 0.7983(2) 0.0548(2) 0.74911(16) 0.0325(6) Uani 1 1 d . . .
C20 C 0.7865(3) -0.0269(2) 0.70277(18) 0.0437(8) Uani 1 1 d . . .
C21 C 0.8804(4) -0.0604(4) 0.6713(2) 0.0657(12) Uani 1 1 d . . .
H21 H 0.8756 -0.1166 0.6406 0.079 Uiso 1 1 calc R . .
C22 C 0.9798(4) -0.0130(4) 0.6842(3) 0.0752(15) Uani 1 1 d . . .
H22 H 1.0429 -0.0356 0.6609 0.090 Uiso 1 1 calc R . .
C23 C 0.9911(3) 0.0670(4) 0.7301(2) 0.0650(13) Uani 1 1 d . . .
H23 H 1.0615 0.0982 0.7385 0.078 Uiso 1 1 calc R . .
C24 C 0.8973(3) 0.1033(3) 0.76523(19) 0.0463(8) Uani 1 1 d . . .
C25 C 0.6750(4) -0.0738(3) 0.6869(2) 0.0570(10) Uani 1 1 d . . .
H25A H 0.6278 -0.0322 0.6535 0.085 Uiso 1 1 calc R . .
H25B H 0.6398 -0.0828 0.7333 0.085 Uiso 1 1 calc R . .
H25C H 0.6844 -0.1372 0.6635 0.085 Uiso 1 1 calc R . .
C26 C 0.9041(4) 0.1886(3) 0.8159(2) 0.0636(12) Uani 1 1 d . . .
H26A H 0.8439 0.2344 0.8010 0.095 Uiso 1 1 calc R . .
H26B H 0.9762 0.2210 0.8135 0.095 Uiso 1 1 calc R . .
H26C H 0.8965 0.1667 0.8667 0.095 Uiso 1 1 calc R . .
O1M O 0.9986(6) 0.4038(4) 0.5997(4) 0.0380(12) Uani 0.584(9) 1 d PD A 1
H1M H 0.9462 0.4109 0.5666 0.057 Uiso 0.584(9) 1 calc PR A 1
C1M C 0.9885(11) 0.3066(4) 0.6358(6) 0.051(2) Uani 0.584(9) 1 d PD A 1
H1M1 H 1.0579 0.2918 0.6658 0.077 Uiso 0.584(9) 1 calc PR A 1
H1M2 H 0.9746 0.2565 0.5978 0.077 Uiso 0.584(9) 1 calc PR A 1
H1M3 H 0.9265 0.3080 0.6676 0.077 Uiso 0.584(9) 1 calc PR A 1
O2M O 1.0089(9) 0.3719(7) 0.5784(5) 0.0380(12) Uani 0.416(9) 1 d PD A 2
H2M H 0.9518 0.3854 0.5505 0.057 Uiso 0.416(9) 1 calc PR A 2
C2M C 0.9747(16) 0.3411(11) 0.6525(6) 0.051(2) Uani 0.416(9) 1 d PD A 2
H2M1 H 1.0414 0.3268 0.6854 0.077 Uiso 0.416(9) 1 calc PR A 2
H2M2 H 0.9281 0.2827 0.6468 0.077 Uiso 0.416(9) 1 calc PR A 2
H2M3 H 0.9325 0.3937 0.6737 0.077 Uiso 0.416(9) 1 calc PR A 2
C27 C 0.7501(3) -0.0051(3) 0.4908(3) 0.093(4) Uani 0.478(3) 1 d PD B 3
H27 H 0.7487 -0.0177 0.5450 0.111 Uiso 0.478(3) 1 calc PR B 3
Cl1 Cl 0.8479(3) -0.0829(2) 0.4560(5) 0.1002(13) Uani 0.478(3) 1 d PD B 3
Cl2 Cl 0.6173(3) -0.0281(3) 0.4483(3) 0.1117(14) Uani 0.478(3) 1 d PD B 3
Cl3 Cl 0.7866(4) 0.1165(2) 0.4785(4) 0.157(2) Uani 0.478(3) 1 d PD B 3
C28 C 0.7932(11) 0.0316(10) 0.5073(10) 0.093(4) Uani 0.130(4) 1 d PD C 4
H28 H 0.8173 0.0257 0.5612 0.111 Uiso 0.130(4) 1 calc PR C 4
Cl4 Cl 0.8614(15) -0.0578(11) 0.460(2) 0.1002(13) Uani 0.130(4) 1 d PD C 4
Cl5 Cl 0.6490(11) 0.0150(10) 0.4952(10) 0.1117(14) Uani 0.130(4) 1 d PD C 4
Cl6 Cl 0.8290(13) 0.1475(9) 0.4775(14) 0.157(2) Uani 0.130(4) 1 d PD C 4
O1W O 0.7406(14) 0.1283(11) 0.3825(7) 0.048(5) Uani 0.160(8) 1 d P D 5
O2W O 0.921(3) 0.115(2) 0.4703(14) 0.048(5) Uiso 0.114(9) 1 d P E 6
O3W O 0.881(3) 0.088(2) 0.4585(13) 0.048(5) Uiso 0.119(10) 1 d P F 7

loop_
_atom_site_aniso_label
_atom_site_aniso_U_11
_atom_site_aniso_U_22
_atom_site_aniso_U_33
_atom_site_aniso_U_23
_atom_site_aniso_U_13
_atom_site_aniso_U_12
N1 0.0244(11) 0.0298(12) 0.0257(11) 0.0075(9) 0.0037(9) 0.0010(9)
C1 0.0284(14) 0.0270(13) 0.0232(12) 0.0015(10) 0.0034(10) -0.0028(10)
C2 0.0271(13) 0.0277(13) 0.0260(13) 0.0026(11) 0.0012(10) -0.0005(10)
C3 0.0295(14) 0.0321(14) 0.0253(13) 0.0027(11) 0.0033(10) -0.0007(11)
C4 0.0341(15) 0.0278(13) 0.0268(13) 0.0058(11) 0.0064(11) -0.0010(11)
C5 0.0308(14) 0.0289(13) 0.0261(13) 0.0037(11) 0.0020(11) 0.0021(11)
C6 0.0269(13) 0.0321(14) 0.0289(13) 0.0048(11) 0.0042(10) 0.0016(11)
C7 0.0292(14) 0.0308(14) 0.0250(13) 0.0024(11) 0.0042(10) -0.0009(11)
C8 0.0265(13) 0.0274(13) 0.0257(12) 0.0037(10) 0.0012(10) 0.0008(10)
N2 0.0265(12) 0.0320(12) 0.0270(11) 0.0060(9) 0.0046(9) 0.0006(9)
C9 0.0237(13) 0.0281(13) 0.0246(12) 0.0014(10) 0.0020(10) -0.0006(10)
N3 0.0258(11) 0.0280(11) 0.0219(10) 0.0032(9) 0.0023(8) -0.0012(9)
C10 0.0251(13) 0.0274(13) 0.0204(12) 0.0000(10) 0.0033(9) -0.0011(10)
N4 0.0233(11) 0.0299(12) 0.0255(11) 0.0044(9) 0.0046(8) -0.0005(9)
N5 0.0255(11) 0.0315(12) 0.0267(11) 0.0045(9) 0.0044(9) 0.0005(9)
N6 0.0269(12) 0.0283(11) 0.0232(10) 0.0023(9) 0.0025(9) -0.0010(9)
O1 0.0343(11) 0.0375(11) 0.0331(10) 0.0150(9) 0.0102(8) 0.0068(9)
C11 0.0294(14) 0.0384(16) 0.0304(14) 0.0148(12) 0.0054(11) 0.0039(12)
C12 0.0418(17) 0.0411(17) 0.0344(15) 0.0162(13) 0.0081(13) 0.0107(13)
C13 0.055(2) 0.053(2) 0.0429(18) 0.0186(16) 0.0191(16) 0.0200(17)
C14 0.045(2) 0.076(3) 0.052(2) 0.032(2) 0.0175(17) 0.0206(19)
C15 0.0289(17) 0.079(3) 0.061(2) 0.042(2) -0.0024(16) -0.0059(17)
C16 0.0392(17) 0.0494(19) 0.0407(17) 0.0198(15) -0.0035(14) -0.0049(14)
C17 0.055(2) 0.0432(18) 0.0397(17) 0.0063(15) 0.0002(15) -0.0014(16)
C18 0.066(3) 0.060(2) 0.049(2) 0.0146(18) -0.0126(18) -0.0151(19)
O2 0.0330(11) 0.0319(10) 0.0276(10) 0.0081(8) 0.0048(8) 0.0075(8)
C19 0.0298(14) 0.0380(15) 0.0298(14) 0.0123(12) 0.0024(11) 0.0067(12)
C20 0.057(2) 0.0436(18) 0.0318(15) 0.0062(13) 0.0103(14) 0.0156(15)
C21 0.075(3) 0.077(3) 0.048(2) 0.007(2) 0.016(2) 0.035(2)
C22 0.057(3) 0.115(4) 0.055(2) 0.014(3) 0.013(2) 0.036(3)
C23 0.0314(18) 0.103(4) 0.060(2) 0.038(3) -0.0018(17) -0.001(2)
C24 0.0360(17) 0.060(2) 0.0412(17) 0.0228(16) -0.0053(14) -0.0052(15)
C25 0.085(3) 0.043(2) 0.0423(19) -0.0070(16) 0.0030(19) -0.0147(19)
C26 0.068(3) 0.064(3) 0.055(2) 0.019(2) -0.0189(19) -0.028(2)
O1M 0.0278(17) 0.047(3) 0.039(3) 0.011(2) 0.000(2) -0.004(2)
C1M 0.046(4) 0.046(5) 0.060(5) 0.021(4) -0.005(3) -0.005(5)
O2M 0.0278(17) 0.047(3) 0.039(3) 0.011(2) 0.000(2) -0.004(2)
C2M 0.046(4) 0.046(5) 0.060(5) 0.021(4) -0.005(3) -0.005(5)
C27 0.107(10) 0.104(9) 0.070(6) 0.034(6) 0.020(6) 0.047(8)
Cl1 0.127(2) 0.065(2) 0.121(2) 0.003(3) 0.081(2) 0.0087(19)
Cl2 0.106(3) 0.088(2) 0.142(4) 0.047(2) 0.015(2) 0.0082(19)
Cl3 0.140(4) 0.063(2) 0.252(5) -0.036(3) -0.089(4) 0.018(2)
C28 0.107(10) 0.104(9) 0.070(6) 0.034(6) 0.020(6) 0.047(8)
Cl4 0.127(2) 0.065(2) 0.121(2) 0.003(3) 0.081(2) 0.0087(19)
Cl5 0.106(3) 0.088(2) 0.142(4) 0.047(2) 0.015(2) 0.0082(19)
Cl6 0.140(4) 0.063(2) 0.252(5) -0.036(3) -0.089(4) 0.018(2)
O1W 0.066(11) 0.057(10) 0.023(7) -0.008(6) 0.007(6) 0.029(8)

loop_
_atom_type_symbol
_atom_type_description
_atom_type_scat_dispersion_real
_atom_type_scat_dispersion_imag
_atom_type_scat_source
C C 0.0033 0.0016 'International Tables Vol C Tables 4.2.6.8 and 6.1.1.4'
H H 0.0000 0.0000 'International Tables Vol C Tables 4.2.6.8 and 6.1.1.4'
N N 0.0061 0.0033 'International Tables Vol C Tables 4.2.6.8 and 6.1.1.4'
O O 0.0106 0.0060 'International Tables Vol C Tables 4.2.6.8 and 6.1.1.4'
Cl Cl 0.1484 0.1585 'International Tables Vol C Tables 4.2.6.8 and 6.1.1.4'

loop_
_geom_angle_atom_site_label_1
_geom_angle_atom_site_label_2
_geom_angle_atom_site_label_3
_geom_angle
_geom_angle_site_symmetry_1
C1 N1 C8 112.6(2) .
C1 N1 H1 123.7 .
C8 N1 H1 123.7 .
N6 C1 N1 128.3(2) 3_666
N6 C1 C2 125.9(2) 3_666
N1 C1 C2 105.8(2) .
C7 C2 C3 120.8(2) .
C7 C2 C1 107.6(2) .
C3 C2 C1 131.5(3) .
C4 C3 C2 117.7(3) .
C4 C3 H3 121.2 .
C2 C3 H3 121.2 .
O1 C4 C3 124.2(2) .
O1 C4 C5 114.5(2) .
C3 C4 C5 121.2(2) .
O2 C5 C6 123.5(2) .
O2 C5 C4 116.0(2) .
C6 C5 C4 120.4(2) .
C7 C6 C5 117.5(3) .
C7 C6 H6 121.3 .
C5 C6 H6 121.3 .
C6 C7 C2 122.4(2) .
C6 C7 C8 129.0(2) .
C2 C7 C8 108.5(2) .
N2 C8 N1 130.0(2) .
N2 C8 C7 124.5(2) .
N1 C8 C7 105.5(2) .
C8 N2 C9 120.4(2) .
N5 C9 N3 114.8(2) .
N5 C9 N2 117.6(2) .
N3 C9 N2 127.5(2) .
C10 N3 C9 102.7(2) .
N3 C10 N4 109.9(2) .
N3 C10 N6 130.6(2) .
N4 C10 N6 119.5(2) .
C10 N4 N5 110.2(2) .
C10 N4 H4 124.9 .
N5 N4 H4 124.9 .
C9 N5 N4 102.4(2) .
C1 N6 C10 118.5(2) 3_666
C4 O1 C11 117.4(2) .
C12 C11 C16 123.1(3) .
C12 C11 O1 118.5(3) .
C16 C11 O1 118.3(3) .
C11 C12 C13 118.0(3) .
C11 C12 C17 121.1(3) .
C13 C12 C17 120.9(3) .
C14 C13 C12 120.4(4) .
C14 C13 H13 119.8 .
C12 C13 H13 119.8 .
C13 C14 C15 120.6(3) .
C13 C14 H14 119.7 .
C15 C14 H14 119.7 .
C14 C15 C16 121.1(3) .
C14 C15 H15 119.4 .
C16 C15 H15 119.4 .
C11 C16 C15 116.8(4) .
C11 C16 C18 120.6(3) .
C15 C16 C18 122.6(3) .
C12 C17 H17A 109.5 .
C12 C17 H17B 109.5 .
H17A C17 H17B 109.5 .
C12 C17 H17C 109.5 .
H17A C17 H17C 109.5 .
H17B C17 H17C 109.5 .
C16 C18 H18A 109.5 .
C16 C18 H18B 109.5 .
H18A C18 H18B 109.5 .
C16 C18 H18C 109.5 .
H18A C18 H18C 109.5 .
H18B C18 H18C 109.5 .
C5 O2 C19 114.9(2) .
C24 C19 C20 123.9(3) .
C24 C19 O2 119.8(3) .
C20 C19 O2 116.3(3) .
C21 C20 C19 117.9(4) .
C21 C20 C25 121.7(4) .
C19 C20 C25 120.4(3) .
C22 C21 C20 120.2(4) .
C22 C21 H21 119.9 .
C20 C21 H21 119.9 .
C21 C22 C23 121.7(4) .
C21 C22 H22 119.1 .
C23 C22 H22 119.1 .
C22 C23 C24 120.3(4) .
C22 C23 H23 119.9 .
C24 C23 H23 119.9 .
C19 C24 C23 116.0(4) .
C19 C24 C26 121.1(3) .
C23 C24 C26 122.9(4) .
C20 C25 H25A 109.5 .
C20 C25 H25B 109.5 .
H25A C25 H25B 109.5 .
C20 C25 H25C 109.5 .
H25A C25 H25C 109.5 .
H25B C25 H25C 109.5 .
C24 C26 H26A 109.5 .
C24 C26 H26B 109.5 .
H26A C26 H26B 109.5 .
C24 C26 H26C 109.5 .
H26A C26 H26C 109.5 .
H26B C26 H26C 109.5 .
C2M O2M H2M 109.5 .
O2M C2M H2M1 109.5 .
O2M C2M H2M2 109.5 .
H2M1 C2M H2M2 109.5 .
O2M C2M H2M3 109.5 .
H2M1 C2M H2M3 109.5 .
H2M2 C2M H2M3 109.5 .
Cl2 C27 Cl1 110.44(17) .
Cl2 C27 Cl3 110.33(17) .
Cl1 C27 Cl3 110.81(17) .
Cl2 C27 H27 108.4 .
Cl1 C27 H27 108.4 .
Cl3 C27 H27 108.4 .
Cl6 C28 Cl4 110.47(18) .
Cl6 C28 Cl5 110.34(18) .
Cl4 C28 Cl5 110.40(18) .
Cl6 C28 H28 108.5 .
Cl4 C28 H28 108.5 .
Cl5 C28 H28 108.5 .

loop_
_geom_bond_atom_site_label_1
_geom_bond_atom_site_label_2
_geom_bond_distance
_geom_bond_site_symmetry_2
N1 C1 1.382(3) .
N1 C8 1.384(3) .
N1 H1 0.8800 .
C1 N6 1.291(3) 3_666
C1 C2 1.478(4) .
C2 C7 1.386(4) .
C2 C3 1.392(4) .
C3 C4 1.384(4) .
C3 H3 0.9500 .
C4 O1 1.370(3) .
C4 C5 1.419(4) .
C5 O2 1.375(3) .
C5 C6 1.389(4) .
C6 C7 1.383(4) .
C6 H6 0.9500 .
C7 C8 1.472(4) .
C8 N2 1.286(3) .
N2 C9 1.389(3) .
C9 N5 1.332(3) .
C9 N3 1.366(3) .
N3 C10 1.341(3) .
C10 N4 1.347(3) .
C10 N6 1.381(3) .
N4 N5 1.364(3) .
N4 H4 0.8800 .
N6 C1 1.291(3) 3_666
O1 C11 1.399(3) .
C11 C12 1.390(5) .
C11 C16 1.397(5) .
C12 C13 1.398(4) .
C12 C17 1.504(5) .
C13 C14 1.376(6) .
C13 H13 0.9500 .
C14 C15 1.383(6) .
C14 H14 0.9500 .
C15 C16 1.402(5) .
C15 H15 0.9500 .
C16 C18 1.491(6) .
C17 H17A 0.9800 .
C17 H17B 0.9800 .
C17 H17C 0.9800 .
C18 H18A 0.9800 .
C18 H18B 0.9800 .
C18 H18C 0.9800 .
O2 C19 1.407(3) .
C19 C24 1.375(5) .
C19 C20 1.401(5) .
C20 C21 1.386(5) .
C20 C25 1.496(6) .
C21 C22 1.366(7) .
C21 H21 0.9500 .
C22 C23 1.379(7) .
C22 H22 0.9500 .
C23 C24 1.430(6) .
C23 H23 0.9500 .
C24 C26 1.488(6) .
C25 H25A 0.9800 .
C25 H25B 0.9800 .
C25 H25C 0.9800 .
C26 H26A 0.9800 .
C26 H26B 0.9800 .
C26 H26C 0.9800 .
O1M C1M 1.496(2) .
O1M H1M 0.8400 .
C1M H1M1 0.9800 .
C1M H1M2 0.9800 .
C1M H1M3 0.9800 .
O2M C2M 1.498(2) .
O2M H2M 0.8400 .
C2M H2M1 0.9800 .
C2M H2M2 0.9800 .
C2M H2M3 0.9800 .
C27 Cl2 1.746(2) .
C27 Cl1 1.746(2) .
C27 Cl3 1.746(2) .
C27 H27 1.0000 .
C28 Cl6 1.746(2) .
C28 Cl4 1.746(2) .
C28 Cl5 1.746(2) .
C28 H28 1.0000 .

loop_
_geom_torsion_atom_site_label_1
_geom_torsion_atom_site_label_2
_geom_torsion_atom_site_label_3
_geom_torsion_atom_site_label_4
_geom_torsion
_geom_torsion_site_symmetry_1
_geom_torsion_site_symmetry_4
C8 N1 C1 N6 -179.3(3) . 3_666
C8 N1 C1 C2 0.8(3) . .
N6 C1 C2 C7 179.2(3) 3_666 .
N1 C1 C2 C7 -0.9(3) . .
N6 C1 C2 C3 -3.6(5) 3_666 .
N1 C1 C2 C3 176.3(3) . .
C7 C2 C3 C4 2.1(4) . .
C1 C2 C3 C4 -174.8(3) . .
C2 C3 C4 O1 179.7(3) . .
C2 C3 C4 C5 -1.6(4) . .
O1 C4 C5 O2 -3.4(4) . .
C3 C4 C5 O2 177.8(2) . .
O1 C4 C5 C6 178.5(3) . .
C3 C4 C5 C6 -0.4(4) . .
O2 C5 C6 C7 -176.2(3) . .
C4 C5 C6 C7 1.8(4) . .
C5 C6 C7 C2 -1.4(4) . .
C5 C6 C7 C8 174.1(3) . .
C3 C2 C7 C6 -0.6(4) . .
C1 C2 C7 C6 177.0(3) . .
C3 C2 C7 C8 -176.9(2) . .
C1 C2 C7 C8 0.7(3) . .
C1 N1 C8 N2 -178.5(3) . .
C1 N1 C8 C7 -0.4(3) . .
C6 C7 C8 N2 2.1(5) . .
C2 C7 C8 N2 178.1(3) . .
C6 C7 C8 N1 -176.2(3) . .
C2 C7 C8 N1 -0.2(3) . .
N1 C8 N2 C9 0.5(4) . .
C7 C8 N2 C9 -177.4(2) . .
C8 N2 C9 N5 172.1(3) . .
C8 N2 C9 N3 -6.6(4) . .
N5 C9 N3 C10 -0.3(3) . .
N2 C9 N3 C10 178.5(3) . .
C9 N3 C10 N4 0.5(3) . .
C9 N3 C10 N6 -178.8(3) . .
N3 C10 N4 N5 -0.5(3) . .
N6 C10 N4 N5 178.9(2) . .
N3 C9 N5 N4 0.0(3) . .
N2 C9 N5 N4 -178.9(2) . .
C10 N4 N5 C9 0.3(3) . .
N3 C10 N6 C1 6.7(4) . 3_666
N4 C10 N6 C1 -172.5(2) . 3_666
C3 C4 O1 C11 -18.2(4) . .
C5 C4 O1 C11 163.0(3) . .
C4 O1 C11 C12 -80.4(3) . .
C4 O1 C11 C16 103.0(3) . .
C16 C11 C12 C13 0.2(4) . .
O1 C11 C12 C13 -176.2(2) . .
C16 C11 C12 C17 -178.9(3) . .
O1 C11 C12 C17 4.7(4) . .
C11 C12 C13 C14 0.1(4) . .
C17 C12 C13 C14 179.2(3) . .
C12 C13 C14 C15 0.5(5) . .
C13 C14 C15 C16 -1.4(5) . .
C12 C11 C16 C15 -1.0(4) . .
O1 C11 C16 C15 175.4(3) . .
C12 C11 C16 C18 178.0(3) . .
O1 C11 C16 C18 -5.6(4) . .
C14 C15 C16 C11 1.6(5) . .
C14 C15 C16 C18 -177.4(3) . .
C6 C5 O2 C19 -20.0(4) . .
C4 C5 O2 C19 161.9(2) . .
C5 O2 C19 C24 94.5(3) . .
C5 O2 C19 C20 -86.3(3) . .
C24 C19 C20 C21 -0.1(5) . .
O2 C19 C20 C21 -179.2(3) . .
C24 C19 C20 C25 -178.6(3) . .
O2 C19 C20 C25 2.3(4) . .
C19 C20 C21 C22 -1.6(5) . .
C25 C20 C21 C22 176.9(4) . .
C20 C21 C22 C23 2.0(6) . .
C21 C22 C23 C24 -0.7(6) . .
C20 C19 C24 C23 1.4(4) . .
O2 C19 C24 C23 -179.6(3) . .
C20 C19 C24 C26 -179.0(3) . .
O2 C19 C24 C26 0.1(4) . .
C22 C23 C24 C19 -1.0(5) . .
C22 C23 C24 C26 179.4(4) . .
